data_4130620
loop_
_publ_author_name
'Riddlestone, Ian M.'
'Rajabi, Nasir A.'
'Lowe, John P.'
'Mahon, Mary F.'
'Macgregor, Stuart A.'
'Whittlesey, Michael K.'

_publ_section_title
;
 Activation of H2 over the Ru-Zn Bond in the Transition Metal-Lewis Acid
 Heterobimetallic Species [Ru(IPr)2(CO)ZnEt](.).
;
_journal_issue 35
_journal_name_full 'Journal of the American Chemical Society'
_journal_page_first 11081
_journal_page_last 11084
_journal_paper_doi 10.1021/jacs.6b05243
_journal_volume 138
_journal_year 2016
_chemical_formula_moiety 'C57 H79 N4 O Ru Zn, C32 H12 B F24'
_chemical_formula_sum 'C89 H91 B F24 N4 O Ru Zn'
_chemical_formula_weight 1865.90
_space_group_crystal_system monoclinic
_space_group_IT_number 14
_space_group_name_Hall '-P 2yn'
_space_group_name_H-M_alt 'P 1 21/n 1'
_atom_sites_solution_hydrogens mixed
_audit_creation_date
;
'Tue Nov 17 10:30:07 2015'
;
_audit_creation_method
;
CrysAlisPro, Agilent Technologies,
Version 1.171.37.35 (release 13-08-2014 CrysAlis171 .NET)
(compiled Aug 13 2014,18:06:01)
;
_cell_angle_alpha 90
_cell_angle_beta 98.9877(4)
_cell_angle_gamma 90
_cell_formula_units_Z 4
_cell_length_a 16.96745(8)
_cell_length_b 25.70693(10)
_cell_length_c 20.56727(9)
_cell_measurement_reflns_used 75549
_cell_measurement_temperature 150.01(10)
_cell_measurement_theta_max 71.8700
_cell_measurement_theta_min 3.1390
_cell_volume 8860.91(7)
_computing_cell_refinement
;
CrysAlisPro, Agilent Technologies,
Version 1.171.37.35 (release 13-08-2014 CrysAlis171 .NET)
(compiled Aug 13 2014,18:06:01)
;
_computing_data_collection
;
CrysAlisPro, Agilent Technologies,
Version 1.171.37.35 (release 13-08-2014 CrysAlis171 .NET)
(compiled Aug 13 2014,18:06:01)
;
_computing_data_reduction
;
CrysAlisPro, Agilent Technologies,
Version 1.171.37.35 (release 13-08-2014 CrysAlis171 .NET)
(compiled Aug 13 2014,18:06:01)
;
_computing_molecular_graphics 'Olex2 (Dolomanov et al., 2009)'
_computing_publication_material 'Olex2 (Dolomanov et al., 2009)'
_computing_structure_refinement 'ShelXL (Sheldrick, 2015)'
_computing_structure_solution 'ShelXS (Sheldrick, 2008)'
_diffrn_ambient_environment N~2~
_diffrn_ambient_temperature 150.01(10)
_diffrn_detector 'CCD plate'
_diffrn_detector_area_resol_mean 8.1150
_diffrn_detector_type EosS2
_diffrn_measured_fraction_theta_full 1.000
_diffrn_measured_fraction_theta_max 0.997
_diffrn_measurement_device 'four-circle diffractometer'
_diffrn_measurement_device_type 'SuperNova, Dual, Cu at zero, EosS2'
_diffrn_measurement_method '\w scans'
_diffrn_radiation_monochromator mirror
_diffrn_radiation_probe x-ray
_diffrn_radiation_type CuK\a
_diffrn_radiation_wavelength 1.54184
_diffrn_reflns_av_R_equivalents 0.0392
_diffrn_reflns_av_unetI/netI 0.0212
_diffrn_reflns_Laue_measured_fraction_full 1.000
_diffrn_reflns_Laue_measured_fraction_max 0.997
_diffrn_reflns_limit_h_max 20
_diffrn_reflns_limit_h_min -20
_diffrn_reflns_limit_k_max 28
_diffrn_reflns_limit_k_min -31
_diffrn_reflns_limit_l_max 25
_diffrn_reflns_limit_l_min -25
_diffrn_reflns_number 132634
_diffrn_reflns_point_group_measured_fraction_full 1.000
_diffrn_reflns_point_group_measured_fraction_max 0.997
_diffrn_reflns_theta_full 67.684
_diffrn_reflns_theta_max 71.977
_diffrn_reflns_theta_min 3.145
_diffrn_source 'sealed X-ray tube'
_diffrn_source_type 'SuperNova (Cu) X-ray Source'
_exptl_absorpt_coefficient_mu 2.566
_exptl_absorpt_correction_T_max 1.00000
_exptl_absorpt_correction_T_min 0.83793
_exptl_absorpt_correction_type multi-scan
_exptl_absorpt_process_details
;
CrysAlisPro, Agilent Technologies,
Version 1.171.37.35 (release 13-08-2014 CrysAlis171 .NET)
(compiled Aug 13 2014,18:06:01)
Empirical absorption correction using spherical harmonics,
 implemented in SCALE3 ABSPACK scaling algorithm.
;
_exptl_crystal_colour pale-yellow
_exptl_crystal_density_diffrn 1.399
_exptl_crystal_description block
_exptl_crystal_F_000 3824
_exptl_crystal_size_max 0.2872
_exptl_crystal_size_mid 0.1652
_exptl_crystal_size_min 0.1123
_refine_diff_density_max 1.131
_refine_diff_density_min -0.875
_refine_diff_density_rms 0.066
_refine_ls_extinction_method none
_refine_ls_goodness_of_fit_ref 1.037
_refine_ls_hydrogen_treatment mixed
_refine_ls_matrix_type full
_refine_ls_number_parameters 1186
_refine_ls_number_reflns 17362
_refine_ls_number_restraints 123
_refine_ls_restrained_S_all 1.072
_refine_ls_R_factor_all 0.0435
_refine_ls_R_factor_gt 0.0413
_refine_ls_shift/su_max 0.002
_refine_ls_shift/su_mean 0.000
_refine_ls_structure_factor_coef Fsqd
_refine_ls_weighting_details 'w=1/[\s^2^(Fo^2^)+(0.0550P)^2^+8.5100P] where P=(Fo^2^+2Fc^2^)/3'
_refine_ls_weighting_scheme calc
_refine_ls_wR_factor_gt 0.1068
_refine_ls_wR_factor_ref 0.1090
_reflns_Friedel_coverage 0.000
_reflns_number_gt 16405
_reflns_number_total 17362
_reflns_threshold_expression 'I > 2\s(I)'
_cod_data_source_file ja6b05243_si_002.cif
_cod_data_source_block s15mkw49
_cod_original_cell_volume 8860.90(7)
_cod_database_code 4130620
_shelx_space_group_comment
;
The symmetry employed for this shelxl refinement is uniquely defined
by the following loop, which should always be used as a source of
symmetry information in preference to the above space-group names.
They are only intended as comments.
;
_shelx_shelxl_version_number 2014/7

loop_
_space_group_symop_operation_xyz
'x, y, z'
'-x+1/2, y+1/2, -z+1/2'
'-x, -y, -z'
'x-1/2, -y-1/2, z-1/2'

loop_
_atom_site_label
_atom_site_type_symbol
_atom_site_fract_x
_atom_site_fract_y
_atom_site_fract_z
_atom_site_U_iso_or_equiv
_atom_site_adp_type
_atom_site_occupancy
_atom_site_site_symmetry_order
_atom_site_calc_flag
_atom_site_refinement_flags_posn
_atom_site_refinement_flags_adp
_atom_site_refinement_flags_occupancy
_atom_site_disorder_assembly
_atom_site_disorder_group
Ru1 Ru 0.74406(2) 0.06129(2) 0.75632(2) 0.02422(6) Uani 1 1 d D . . . .
H1 H 0.6688(13) 0.0881(9) 0.7784(13) 0.036(7) Uiso 1 1 d D . . A 2
H2 H 0.7849(18) 0.1137(9) 0.7388(15) 0.064(10) Uiso 1 1 d D . . B 1
H24A H 0.8437(12) 0.0297(7) 0.7271(10) 0.011(5) Uiso 1 1 d D . . . .
Zn1 Zn 0.72458(2) 0.15223(2) 0.79230(2) 0.04019(9) Uani 1 1 d D . . . .
O1 O 0.65076(11) -0.03740(7) 0.77140(9) 0.0441(4) Uani 1 1 d . . . . .
N1 N 0.79606(12) 0.05053(7) 0.91002(9) 0.0295(4) Uani 1 1 d . . . . .
N2 N 0.88878(11) 0.08617(8) 0.86525(9) 0.0310(4) Uani 1 1 d . . . . .
N3 N 0.69826(11) 0.03755(7) 0.60437(9) 0.0305(4) Uani 1 1 d . . . . .
N4 N 0.60523(12) 0.08101(8) 0.63891(9) 0.0332(4) Uani 1 1 d . . . . .
C1 C 0.81375(13) 0.06548(8) 0.85001(10) 0.0270(4) Uani 1 1 d . . . . .
C2 C 0.85856(16) 0.06134(10) 0.95998(12) 0.0386(5) Uani 1 1 d . . . . .
H1AA H 0.8601 0.0546 1.0046 0.046 Uiso 1 1 calc R . . . .
C3 C 0.91650(15) 0.08336(10) 0.93178(12) 0.0397(5) Uani 1 1 d . . . . .
H3 H 0.9660 0.0946 0.9531 0.048 Uiso 1 1 calc R . . . .
C4 C 0.72743(14) 0.02074(9) 0.92265(10) 0.0295(4) Uani 1 1 d . . . . .
C5 C 0.73316(14) -0.03360(9) 0.92178(11) 0.0319(5) Uani 1 1 d . . . . .
C6 C 0.66815(17) -0.06187(10) 0.93650(13) 0.0395(5) Uani 1 1 d . . . . .
H6 H 0.6702 -0.0980 0.9367 0.047 Uiso 1 1 calc R . . . .
C7 C 0.60073(17) -0.03702(11) 0.95082(14) 0.0453(6) Uani 1 1 d . . . . .
H7 H 0.5573 -0.0566 0.9592 0.054 Uiso 1 1 calc R . . . .
C8 C 0.59730(16) 0.01643(11) 0.95283(14) 0.0431(6) Uani 1 1 d . . . . .
H8 H 0.5518 0.0325 0.9634 0.052 Uiso 1 1 calc R . . . .
C9 C 0.66114(15) 0.04705(10) 0.93925(11) 0.0355(5) Uani 1 1 d . . . . .
C10 C 0.80738(16) -0.06180(9) 0.90863(13) 0.0385(5) Uani 1 1 d . . . . .
H2AA H 0.8376 -0.0380 0.8845 0.046 Uiso 1 1 calc R . . . .
C11 C 0.78942(18) -0.11113(11) 0.86706(15) 0.0479(6) Uani 1 1 d . . . . .
H11A H 0.7672 -0.1371 0.8924 0.072 Uiso 1 1 calc GR . . . .
H11B H 0.8379 -0.1240 0.8543 0.072 Uiso 1 1 calc GR . . . .
H11C H 0.7519 -0.1032 0.8284 0.072 Uiso 1 1 calc GR . . . .
C12 C 0.8605(2) -0.07640(14) 0.97291(17) 0.0601(8) Uani 1 1 d . . . . .
H12A H 0.8779 -0.0454 0.9969 0.090 Uiso 1 1 calc GR . . . .
H12B H 0.9061 -0.0953 0.9634 0.090 Uiso 1 1 calc GR . . . .
H12C H 0.8309 -0.0977 0.9989 0.090 Uiso 1 1 calc GR . . . .
C13 C 0.65883(17) 0.10554(10) 0.94744(13) 0.0416(6) Uani 1 1 d . . . . .
H13 H 0.6983 0.1207 0.9229 0.050 Uiso 1 1 calc R . . . .
C14 C 0.6830(2) 0.12004(12) 1.02017(15) 0.0577(8) Uani 1 1 d . . . . .
H14A H 0.6454 0.1054 1.0454 0.086 Uiso 1 1 calc GR . . . .
H14B H 0.6836 0.1572 1.0247 0.086 Uiso 1 1 calc GR . . . .
H14C H 0.7353 0.1065 1.0359 0.086 Uiso 1 1 calc GR . . . .
C15 C 0.5777(2) 0.12918(13) 0.92046(18) 0.0603(8) Uani 1 1 d . . . . .
H15A H 0.5615 0.1178 0.8759 0.090 Uiso 1 1 calc GR . . . .
H15B H 0.5816 0.1664 0.9215 0.090 Uiso 1 1 calc GR . . . .
H15C H 0.5390 0.1182 0.9470 0.090 Uiso 1 1 calc GR . . . .
C16 C 0.94346(14) 0.09971(10) 0.81955(12) 0.0356(5) Uani 1 1 d . . . . .
C17 C 0.97786(15) 0.05924(10) 0.78853(14) 0.0405(6) Uani 1 1 d . . . . .
C18 C 1.03477(18) 0.07172(13) 0.74912(17) 0.0530(7) Uani 1 1 d . . . . .
H18 H 1.0571 0.0455 0.7268 0.064 Uiso 1 1 calc R . . . .
C19 C 1.05839(19) 0.12249(14) 0.74281(18) 0.0598(8) Uani 1 1 d . . . . .
H19 H 1.0975 0.1302 0.7172 0.072 Uiso 1 1 calc R . . . .
C20 C 1.02461(18) 0.16166(12) 0.77407(16) 0.0527(7) Uani 1 1 d . . . . .
H20 H 1.0409 0.1958 0.7692 0.063 Uiso 1 1 calc R . . . .
C21 C 0.96592(16) 0.15148(11) 0.81335(13) 0.0411(6) Uani 1 1 d . . . . .
C22 C 0.94972(16) 0.00408(11) 0.79397(14) 0.0434(6) Uani 1 1 d . . . . .
H22 H 0.9321 0.0000 0.8368 0.052 Uiso 1 1 calc R . . . .
C23 C 1.0123(2) -0.03738(13) 0.7880(2) 0.0626(9) Uani 1 1 d . . . . .
H23A H 1.0271 -0.0359 0.7448 0.094 Uiso 1 1 calc GR . . . .
H23B H 0.9907 -0.0711 0.7949 0.094 Uiso 1 1 calc GR . . . .
H23C H 1.0585 -0.0313 0.8205 0.094 Uiso 1 1 calc GR . . . .
C24 C 0.87748(17) -0.00518(12) 0.73991(14) 0.0460(6) Uani 1 1 d D . . . .
H24B H 0.901(2) -0.0136(14) 0.6956(12) 0.064(10) Uiso 1 1 d D . . . .
H24C H 0.8406(16) -0.0360(9) 0.7536(15) 0.049(8) Uiso 1 1 d D . . . .
C25 C 0.93034(19) 0.19604(11) 0.84627(15) 0.0482(6) Uani 1 1 d . . . . .
H25 H 0.8877 0.1823 0.8686 0.058 Uiso 1 1 calc R . . . .
C26 C 0.9928(2) 0.22201(14) 0.89781(17) 0.0658(9) Uani 1 1 d . . . . .
H26A H 1.0190 0.1960 0.9271 0.099 Uiso 1 1 calc GR . . . .
H26B H 0.9671 0.2468 0.9225 0.099 Uiso 1 1 calc GR . . . .
H26C H 1.0314 0.2395 0.8762 0.099 Uiso 1 1 calc GR . . . .
C27 C 0.8937(2) 0.23606(12) 0.79485(18) 0.0601(8) Uani 1 1 d . . . . .
H27A H 0.9352 0.2519 0.7749 0.090 Uiso 1 1 calc GR . . . .
H27B H 0.8663 0.2623 0.8159 0.090 Uiso 1 1 calc GR . . . .
H27C H 0.8566 0.2190 0.7616 0.090 Uiso 1 1 calc GR . . . .
C28 C 0.67973(13) 0.06118(8) 0.65946(11) 0.0282(4) Uani 1 1 d . . . . .
C29 C 0.63676(15) 0.04230(10) 0.55169(12) 0.0386(5) Uani 1 1 d . . . . .
H29 H 0.6361 0.0293 0.5094 0.046 Uiso 1 1 calc R . . . .
C30 C 0.57876(16) 0.06922(11) 0.57337(13) 0.0416(6) Uani 1 1 d . . . . .
H30 H 0.5298 0.0783 0.5491 0.050 Uiso 1 1 calc R . . . .
C31 C 0.77477(14) 0.01606(9) 0.59540(11) 0.0322(5) Uani 1 1 d . . . . .
C32 C 0.83480(15) 0.05126(10) 0.58422(12) 0.0367(5) Uani 1 1 d . . . . .
C33 C 0.90713(16) 0.02968(11) 0.57308(13) 0.0438(6) Uani 1 1 d . . . . .
H33 H 0.9490 0.0516 0.5669 0.053 Uiso 1 1 calc R . . . .
C34 C 0.91771(16) -0.02354(12) 0.57104(14) 0.0456(6) Uani 1 1 d . . . . .
H34 H 0.9662 -0.0370 0.5631 0.055 Uiso 1 1 calc R . . . .
C35 C 0.85677(17) -0.05689(11) 0.58067(14) 0.0425(6) Uani 1 1 d . . . . .
H35 H 0.8644 -0.0926 0.5785 0.051 Uiso 1 1 calc R . . . .
C36 C 0.78369(14) -0.03766(10) 0.59368(11) 0.0344(5) Uani 1 1 d . . . . .
C37 C 0.82049(18) 0.10926(10) 0.57951(13) 0.0445(6) Uani 1 1 d . . . . .
H37 H 0.7752 0.1170 0.6022 0.053 Uiso 1 1 calc R . . . .
C38 C 0.8912(2) 0.14136(13) 0.61265(19) 0.0639(9) Uani 1 1 d . . . . .
H38A H 0.9061 0.1300 0.6573 0.096 Uiso 1 1 calc GR . . . .
H38B H 0.8766 0.1774 0.6122 0.096 Uiso 1 1 calc GR . . . .
H38C H 0.9355 0.1368 0.5893 0.096 Uiso 1 1 calc GR . . . .
C39 C 0.7968(3) 0.12517(14) 0.50757(17) 0.0713(10) Uani 1 1 d . . . . .
H39A H 0.8417 0.1211 0.4848 0.107 Uiso 1 1 calc GR . . . .
H39B H 0.7800 0.1609 0.5053 0.107 Uiso 1 1 calc GR . . . .
H39C H 0.7537 0.1035 0.4873 0.107 Uiso 1 1 calc GR . . . .
C40 C 0.71748(16) -0.07541(10) 0.60277(13) 0.0387(5) Uani 1 1 d . . . . .
H40 H 0.6743 -0.0556 0.6177 0.046 Uiso 1 1 calc R . . . .
C41 C 0.7445(2) -0.11752(12) 0.65375(17) 0.0544(7) Uani 1 1 d . . . . .
H41A H 0.7819 -0.1401 0.6374 0.082 Uiso 1 1 calc GR . . . .
H41B H 0.6990 -0.1373 0.6619 0.082 Uiso 1 1 calc GR . . . .
H41C H 0.7694 -0.1016 0.6940 0.082 Uiso 1 1 calc GR . . . .
C42 C 0.6847(2) -0.10025(15) 0.53684(16) 0.0622(9) Uani 1 1 d . . . . .
H42A H 0.6642 -0.0736 0.5060 0.093 Uiso 1 1 calc GR . . . .
H42B H 0.6426 -0.1240 0.5425 0.093 Uiso 1 1 calc GR . . . .
H42C H 0.7267 -0.1188 0.5204 0.093 Uiso 1 1 calc GR . . . .
C43 C 0.56312(14) 0.11731(10) 0.67497(12) 0.0360(5) Uani 1 1 d . . . . .
C44 C 0.50663(14) 0.09846(10) 0.71131(13) 0.0387(5) Uani 1 1 d . . . . .
C45 C 0.46674(16) 0.13535(12) 0.74441(14) 0.0470(6) Uani 1 1 d . . . . .
H45 H 0.4286 0.1244 0.7693 0.056 Uiso 1 1 calc R . . . .
C46 C 0.48346(18) 0.18798(12) 0.74049(15) 0.0508(7) Uani 1 1 d . . . . .
H46 H 0.4574 0.2119 0.7636 0.061 Uiso 1 1 calc R . . . .
C47 C 0.53849(18) 0.20513(11) 0.70256(15) 0.0494(7) Uani 1 1 d . . . . .
H47 H 0.5484 0.2406 0.6999 0.059 Uiso 1 1 calc R . . . .
C48 C 0.57970(16) 0.17021(11) 0.66807(13) 0.0424(6) Uani 1 1 d . . . . .
C49 C 0.48534(16) 0.04118(11) 0.71271(15) 0.0449(6) Uani 1 1 d . . . . .
H49 H 0.5283 0.0214 0.6973 0.054 Uiso 1 1 calc R . . . .
C50 C 0.4775(2) 0.02175(14) 0.78099(18) 0.0630(8) Uani 1 1 d . . . . .
H50A H 0.5260 0.0288 0.8105 0.094 Uiso 1 1 calc GR . . . .
H50B H 0.4677 -0.0150 0.7794 0.094 Uiso 1 1 calc GR . . . .
H50C H 0.4339 0.0392 0.7963 0.094 Uiso 1 1 calc GR . . . .
C51 C 0.40812(18) 0.03129(14) 0.6642(2) 0.0657(9) Uani 1 1 d . . . . .
H51A H 0.3655 0.0515 0.6771 0.099 Uiso 1 1 calc GR . . . .
H51B H 0.3948 -0.0050 0.6646 0.099 Uiso 1 1 calc GR . . . .
H51C H 0.4159 0.0412 0.6207 0.099 Uiso 1 1 calc GR . . . .
C52 C 0.6344(2) 0.18963(11) 0.62110(16) 0.0534(7) Uani 1 1 d . . . . .
H52 H 0.6690 0.1606 0.6129 0.064 Uiso 1 1 calc R . . . .
C53 C 0.6879(2) 0.23454(15) 0.64752(19) 0.0686(9) Uani 1 1 d . . . . .
H53A H 0.6559 0.2648 0.6515 0.103 Uiso 1 1 calc GR . . . .
H53B H 0.7249 0.2417 0.6178 0.103 Uiso 1 1 calc GR . . . .
H53C H 0.7167 0.2255 0.6900 0.103 Uiso 1 1 calc GR . . . .
C54 C 0.5849(3) 0.20468(15) 0.55497(17) 0.0717(10) Uani 1 1 d . . . . .
H54A H 0.5523 0.1757 0.5379 0.108 Uiso 1 1 calc GR . . . .
H54B H 0.6200 0.2139 0.5244 0.108 Uiso 1 1 calc GR . . . .
H54C H 0.5514 0.2338 0.5611 0.108 Uiso 1 1 calc GR . . . .
C87 C 0.68969(13) -0.00144(9) 0.76864(11) 0.0312(5) Uani 1 1 d . . . . .
C88 C 0.6975(2) 0.21619(11) 0.83559(16) 0.0524(7) Uani 1 1 d . . . . .
H0AA H 0.7044 0.2449 0.8063 0.063 Uiso 1 1 calc R . . . .
H0AB H 0.6410 0.2145 0.8386 0.063 Uiso 1 1 calc R . . . .
C89 C 0.7416(2) 0.23070(12) 0.90411(16) 0.0552(7) Uani 1 1 d . . . . .
H4AA H 0.7956 0.2401 0.9010 0.083 Uiso 1 1 calc GR . . . .
H4AB H 0.7415 0.2015 0.9332 0.083 Uiso 1 1 calc GR . . . .
H4AC H 0.7152 0.2596 0.9210 0.083 Uiso 1 1 calc GR . . . .
F1 F 0.94981(19) 0.18709(10) 0.03307(12) 0.0960(9) Uani 1 1 d . . . . .
F2 F 0.93441(12) 0.11582(7) 0.08338(9) 0.0585(5) Uani 1 1 d . . . . .
F3 F 1.01623(12) 0.17175(9) 0.12865(13) 0.0829(7) Uani 1 1 d . . . . .
F4 F 0.82390(17) 0.34836(8) 0.10357(12) 0.0871(7) Uani 1 1 d . . . . .
F5 F 0.7553(2) 0.34477(9) 0.17939(15) 0.1040(9) Uani 1 1 d . . . . .
F6 F 0.70710(19) 0.31998(10) 0.0805(2) 0.1506(18) Uani 1 1 d . . . . .
F7 F 0.56548(13) 0.09778(13) 0.41675(10) 0.0956(9) Uani 1 1 d . . . . .
F8 F 0.46765(17) 0.14928(8) 0.39310(13) 0.0876(8) Uani 1 1 d . . . . .
F9 F 0.46233(13) 0.07361(8) 0.35263(10) 0.0671(5) Uani 1 1 d . . . . .
F10 F 0.48599(13) 0.15566(9) 0.08645(9) 0.0721(6) Uani 1 1 d . . . . .
F11 F 0.48627(14) 0.23296(8) 0.12417(12) 0.0832(7) Uani 1 1 d . . . . .
F12 F 0.39644(11) 0.17929(10) 0.14197(10) 0.0757(6) Uani 1 1 d . . . . .
F13 F 1.05506(12) 0.18488(11) 0.38210(13) 0.0856(7) Uani 1 1 d . . . . .
F14 F 1.02047(12) 0.14860(9) 0.46466(12) 0.0758(6) Uani 1 1 d . . . . .
F15 F 1.05124(13) 0.22907(10) 0.46851(16) 0.1002(9) Uani 1 1 d . . . . .
F19 F 0.8302(2) -0.06732(7) 0.38119(12) 0.1190(13) Uani 1 1 d . . . . .
F20 F 0.89337(11) -0.00073(9) 0.41867(10) 0.0707(6) Uani 1 1 d . . . . .
F21 F 0.77376(12) -0.00835(11) 0.42855(9) 0.0789(7) Uani 1 1 d . . . . .
C55 C 0.79171(14) 0.18585(9) 0.20556(11) 0.0321(5) Uani 1 1 d . . . . .
C56 C 0.84968(15) 0.16488(10) 0.17214(11) 0.0345(5) Uani 1 1 d . . . . .
H56 H 0.8685 0.1315 0.1827 0.041 Uiso 1 1 calc R . . . .
C57 C 0.88021(16) 0.19234(11) 0.12352(12) 0.0409(6) Uani 1 1 d . . . . .
C58 C 0.85473(18) 0.24215(12) 0.10691(13) 0.0482(7) Uani 1 1 d . . . . .
H58 H 0.8748 0.2604 0.0740 0.058 Uiso 1 1 calc R . . . .
C59 C 0.79854(18) 0.26444(11) 0.14041(14) 0.0466(6) Uani 1 1 d . . . . .
C60 C 0.76778(16) 0.23662(10) 0.18863(13) 0.0394(5) Uani 1 1 d . . . . .
H60 H 0.7300 0.2524 0.2104 0.047 Uiso 1 1 calc R . . . .
C61 C 0.9444(2) 0.16739(13) 0.09201(16) 0.0559(8) Uani 1 1 d . . . . .
C62 C 0.7697(3) 0.31881(14) 0.1249(2) 0.0693(10) Uani 1 1 d . . . . .
C63 C 0.66162(14) 0.15871(8) 0.26068(11) 0.0305(4) Uani 1 1 d . . . . .
C64 C 0.62673(14) 0.14038(9) 0.31397(11) 0.0311(4) Uani 1 1 d . . . . .
H64 H 0.6596 0.1322 0.3532 0.037 Uiso 1 1 calc R . . . .
C65 C 0.54536(15) 0.13421(9) 0.30994(12) 0.0347(5) Uani 1 1 d . . . . .
C66 C 0.49393(15) 0.14702(10) 0.25283(13) 0.0376(5) Uani 1 1 d . . . . .
H66 H 0.4391 0.1425 0.2499 0.045 Uiso 1 1 calc R . . . .
C67 C 0.52645(15) 0.16665(9) 0.20053(12) 0.0367(5) Uani 1 1 d . . . . .
C68 C 0.60897(14) 0.17183(9) 0.20429(11) 0.0333(5) Uani 1 1 d . . . . .
H68 H 0.6294 0.1845 0.1679 0.040 Uiso 1 1 calc R . . . .
C69 C 0.51100(16) 0.11410(11) 0.36777(14) 0.0422(6) Uani 1 1 d . . . . .
C70 C 0.47414(17) 0.18352(12) 0.13886(15) 0.0482(6) Uani 1 1 d . . . . .
C71 C 0.80462(13) 0.18598(8) 0.33174(11) 0.0288(4) Uani 1 1 d . . . . .
C72 C 0.88536(14) 0.17697(9) 0.35525(12) 0.0331(5) Uani 1 1 d . . . . .
H72 H 0.9117 0.1508 0.3360 0.040 Uiso 1 1 calc R . . . .
C73 C 0.92744(15) 0.20588(9) 0.40637(13) 0.0379(5) Uani 1 1 d . . . . .
C74 C 0.89089(16) 0.24558(10) 0.43596(13) 0.0407(5) Uani 1 1 d . . . . .
H74 H 0.9191 0.2650 0.4701 0.049 Uiso 1 1 calc R . . . .
C75 C 0.81131(16) 0.25558(9) 0.41337(13) 0.0389(5) Uani 1 1 d D . . . .
C76 C 0.76881(14) 0.22610(9) 0.36277(12) 0.0329(5) Uani 1 1 d . . . . .
H76 H 0.7150 0.2333 0.3492 0.040 Uiso 1 1 calc R . . . .
C77 C 1.01306(17) 0.19264(12) 0.43066(17) 0.0520(7) Uani 1 1 d . . . . .
C79 C 0.77530(13) 0.09339(9) 0.26625(11) 0.0292(4) Uani 1 1 d . . . . .
C80 C 0.79863(13) 0.06444(8) 0.32325(11) 0.0284(4) Uani 1 1 d . . . . .
H80 H 0.8132 0.0819 0.3629 0.034 Uiso 1 1 calc R . . . .
C81 C 0.80087(13) 0.01035(9) 0.32290(11) 0.0306(4) Uani 1 1 d . . . . .
C82 C 0.78065(15) -0.01747(9) 0.26498(12) 0.0348(5) Uani 1 1 d . . . . .
H82 H 0.7820 -0.0536 0.2647 0.042 Uiso 1 1 calc R . . . .
C83 C 0.75835(16) 0.01061(10) 0.20754(12) 0.0374(5) Uani 1 1 d . . . . .
C84 C 0.75486(15) 0.06429(9) 0.20814(12) 0.0338(5) Uani 1 1 d . . . . .
H84 H 0.7384 0.0818 0.1688 0.041 Uiso 1 1 calc R . . . .
C85 C 0.82447(16) -0.01740(10) 0.38689(13) 0.0378(5) Uani 1 1 d . . . . .
B1 B 0.75901(15) 0.15596(10) 0.26612(12) 0.0294(5) Uani 1 1 d . . . . .
F16 F 0.7391(6) 0.2846(2) 0.4930(4) 0.130(2) Uani 0.6 1 d D U P C 1
F17 F 0.8184(3) 0.3384(2) 0.4610(4) 0.105(2) Uani 0.6 1 d D U P C 1
F18 F 0.7139(3) 0.32185(18) 0.4014(2) 0.0811(12) Uani 0.6 1 d D U P C 1
F22 F 0.7153(4) -0.06673(19) 0.1515(3) 0.0722(17) Uani 0.5 1 d D U P D 1
F23 F 0.7896(5) -0.0168(3) 0.1081(5) 0.119(3) Uani 0.5 1 d D U P D 1
F24 F 0.6696(4) 0.0024(2) 0.1082(4) 0.076(2) Uani 0.5 1 d D U P D 1
C78 C 0.7703(3) 0.29987(16) 0.4423(2) 0.0541(8) Uani 0.6 1 d D . P C 1
C86 C 0.7330(4) -0.0177(2) 0.1446(4) 0.0547(9) Uani 0.5 1 d D . P D 1
F16A F 0.6925(3) 0.2925(4) 0.4393(6) 0.105(3) Uani 0.4 1 d D U P C 2
F17A F 0.7927(5) 0.2980(3) 0.5116(3) 0.083(2) Uani 0.4 1 d D U P C 2
F18A F 0.7894(8) 0.3423(3) 0.4322(5) 0.108(3) Uani 0.4 1 d D U P C 2
F22A F 0.6650(4) -0.0131(3) 0.1168(5) 0.099(3) Uani 0.5 1 d D U P D 2
F23A F 0.7576(5) -0.0663(2) 0.1453(4) 0.106(3) Uani 0.5 1 d D U P D 2
F24A F 0.7796(5) 0.0025(3) 0.0966(4) 0.0762(18) Uani 0.5 1 d D U P D 2
C78A C 0.7697(3) 0.2959(2) 0.4484(3) 0.0541(8) Uani 0.4 1 d D . P C 2
C86A C 0.7411(4) -0.0166(2) 0.1418(4) 0.0547(9) Uani 0.5 1 d D . P D 2

loop_
_atom_site_aniso_label
_atom_site_aniso_U_11
_atom_site_aniso_U_22
_atom_site_aniso_U_33
_atom_site_aniso_U_23
_atom_site_aniso_U_13
_atom_site_aniso_U_12
Ru1 0.02592(9) 0.02663(9) 0.01984(8) 0.00208(5) 0.00270(6) 0.00016(5)
Zn1 0.0524(2) 0.03103(17) 0.03734(18) -0.00068(13) 0.00755(15) 0.00413(14)
O1 0.0443(10) 0.0387(9) 0.0461(10) 0.0053(8) -0.0031(8) -0.0121(8)
N1 0.0346(10) 0.0323(9) 0.0214(8) 0.0020(7) 0.0033(7) -0.0054(8)
N2 0.0317(9) 0.0348(10) 0.0252(9) 0.0036(7) 0.0005(7) -0.0075(8)
N3 0.0323(9) 0.0351(10) 0.0237(9) -0.0004(7) 0.0029(7) 0.0011(8)
N4 0.0313(10) 0.0405(11) 0.0261(9) 0.0007(8) -0.0007(7) 0.0067(8)
C1 0.0307(11) 0.0261(10) 0.0239(10) 0.0026(8) 0.0033(8) -0.0017(8)
C2 0.0434(14) 0.0466(14) 0.0236(11) 0.0029(9) -0.0013(10) -0.0111(10)
C3 0.0380(13) 0.0481(14) 0.0300(12) 0.0049(10) -0.0040(10) -0.0131(11)
C4 0.0341(11) 0.0329(11) 0.0217(10) 0.0020(8) 0.0052(8) -0.0045(9)
C5 0.0364(12) 0.0335(11) 0.0260(10) 0.0041(8) 0.0057(9) -0.0014(9)
C6 0.0472(14) 0.0338(12) 0.0396(13) 0.0040(10) 0.0132(11) -0.0057(10)
C7 0.0447(14) 0.0474(15) 0.0485(15) 0.0029(12) 0.0218(12) -0.0103(11)
C8 0.0413(13) 0.0475(14) 0.0445(14) 0.0007(11) 0.0188(11) 0.0011(11)
C9 0.0413(13) 0.0381(12) 0.0280(11) 0.0005(9) 0.0080(9) 0.0000(10)
C10 0.0402(13) 0.0349(12) 0.0421(14) 0.0065(10) 0.0118(11) -0.0010(10)
C11 0.0515(16) 0.0392(14) 0.0532(16) 0.0011(12) 0.0093(13) 0.0107(12)
C12 0.0512(17) 0.068(2) 0.0572(19) -0.0039(15) -0.0053(14) 0.0155(15)
C13 0.0528(15) 0.0357(13) 0.0385(13) -0.0006(10) 0.0142(11) 0.0021(11)
C14 0.082(2) 0.0483(16) 0.0447(16) -0.0088(13) 0.0157(15) -0.0013(15)
C15 0.067(2) 0.0453(16) 0.069(2) 0.0025(14) 0.0114(16) 0.0116(14)
C16 0.0292(11) 0.0453(13) 0.0320(11) 0.0060(10) 0.0036(9) -0.0064(9)
C17 0.0311(12) 0.0474(14) 0.0429(14) 0.0064(11) 0.0061(10) -0.0018(10)
C18 0.0425(15) 0.0596(17) 0.0612(18) 0.0045(14) 0.0219(14) 0.0009(13)
C19 0.0481(16) 0.068(2) 0.069(2) 0.0111(16) 0.0290(15) -0.0078(14)
C20 0.0500(16) 0.0537(17) 0.0567(17) 0.0095(14) 0.0152(13) -0.0160(13)
C21 0.0389(13) 0.0457(14) 0.0384(13) 0.0054(11) 0.0058(10) -0.0106(11)
C22 0.0405(13) 0.0452(14) 0.0461(14) 0.0035(11) 0.0122(11) 0.0010(11)
C23 0.0507(17) 0.0500(17) 0.090(3) 0.0123(17) 0.0188(17) 0.0111(14)
C24 0.0463(15) 0.0506(15) 0.0415(14) -0.0018(12) 0.0086(11) 0.0010(12)
C25 0.0581(17) 0.0406(14) 0.0478(15) 0.0029(12) 0.0144(13) -0.0167(12)
C26 0.088(3) 0.0573(19) 0.0522(18) -0.0033(15) 0.0104(17) -0.0279(18)
C27 0.069(2) 0.0457(16) 0.068(2) 0.0093(15) 0.0191(17) -0.0068(14)
C28 0.0308(11) 0.0293(10) 0.0244(10) 0.0021(8) 0.0040(8) 0.0011(8)
C29 0.0420(13) 0.0469(14) 0.0245(11) -0.0028(10) -0.0025(9) 0.0030(11)
C30 0.0400(13) 0.0510(15) 0.0302(12) -0.0002(10) -0.0056(10) 0.0062(11)
C31 0.0335(11) 0.0404(12) 0.0233(10) -0.0034(9) 0.0061(8) 0.0000(9)
C32 0.0409(13) 0.0440(13) 0.0266(11) -0.0024(9) 0.0092(9) -0.0049(10)
C33 0.0400(13) 0.0543(15) 0.0393(13) -0.0019(11) 0.0136(11) -0.0086(11)
C34 0.0364(13) 0.0574(16) 0.0458(14) -0.0069(12) 0.0154(11) 0.0025(11)
C35 0.0428(14) 0.0427(14) 0.0440(14) -0.0055(11) 0.0132(11) 0.0034(11)
C36 0.0347(12) 0.0409(13) 0.0287(11) -0.0032(9) 0.0084(9) 0.0004(10)
C37 0.0557(16) 0.0406(13) 0.0398(13) 0.0006(11) 0.0159(12) -0.0055(12)
C38 0.079(2) 0.0472(17) 0.066(2) -0.0097(15) 0.0119(17) -0.0153(16)
C39 0.107(3) 0.0541(19) 0.0503(18) 0.0152(15) 0.0033(18) -0.0144(19)
C40 0.0403(13) 0.0385(12) 0.0396(13) -0.0050(10) 0.0141(10) -0.0021(10)
C41 0.0604(18) 0.0416(15) 0.0630(19) 0.0042(13) 0.0155(15) -0.0027(13)
C42 0.068(2) 0.073(2) 0.0486(17) -0.0165(15) 0.0169(15) -0.0275(17)
C43 0.0334(12) 0.0393(12) 0.0328(11) 0.0006(9) -0.0030(9) 0.0123(10)
C44 0.0302(11) 0.0467(14) 0.0373(12) -0.0015(10) -0.0009(9) 0.0101(10)
C45 0.0359(13) 0.0582(17) 0.0466(15) -0.0045(13) 0.0058(11) 0.0140(12)
C46 0.0479(16) 0.0533(17) 0.0496(16) -0.0068(13) 0.0027(12) 0.0210(13)
C47 0.0535(16) 0.0395(14) 0.0528(16) 0.0023(12) 0.0005(13) 0.0159(12)
C48 0.0433(14) 0.0418(13) 0.0400(13) 0.0071(11) -0.0002(11) 0.0134(11)
C49 0.0327(12) 0.0491(15) 0.0533(16) -0.0012(12) 0.0083(11) 0.0039(11)
C50 0.066(2) 0.0574(19) 0.071(2) 0.0078(16) 0.0263(17) 0.0034(15)
C51 0.0391(15) 0.061(2) 0.093(3) -0.0050(18) -0.0024(16) -0.0019(14)
C52 0.0615(18) 0.0433(15) 0.0571(18) 0.0159(13) 0.0147(14) 0.0146(13)
C53 0.073(2) 0.066(2) 0.065(2) 0.0265(17) 0.0074(17) -0.0040(17)
C54 0.105(3) 0.065(2) 0.0462(18) 0.0108(16) 0.0136(18) 0.011(2)
C87 0.0309(11) 0.0366(12) 0.0246(10) 0.0017(9) 0.0001(8) 0.0032(9)
C88 0.0669(19) 0.0373(14) 0.0545(17) -0.0062(12) 0.0141(14) 0.0079(13)
C89 0.068(2) 0.0429(15) 0.0570(18) -0.0129(13) 0.0183(15) -0.0041(13)
F1 0.149(2) 0.0832(15) 0.0754(15) 0.0048(12) 0.0772(17) -0.0098(15)
F2 0.0736(12) 0.0546(10) 0.0535(10) -0.0210(8) 0.0288(9) -0.0175(8)
F3 0.0485(11) 0.0823(14) 0.123(2) -0.0513(14) 0.0308(12) -0.0168(10)
F4 0.120(2) 0.0526(11) 0.0846(15) 0.0281(11) 0.0024(14) -0.0184(12)
F5 0.155(3) 0.0553(13) 0.112(2) 0.0261(13) 0.0525(19) 0.0291(15)
F6 0.110(2) 0.0660(15) 0.237(4) 0.052(2) -0.095(3) -0.0089(14)
F7 0.0531(11) 0.180(3) 0.0529(11) 0.0485(15) 0.0060(9) -0.0197(14)
F8 0.125(2) 0.0601(12) 0.0979(17) -0.0056(11) 0.0804(16) 0.0012(12)
F9 0.0784(13) 0.0604(11) 0.0673(12) -0.0045(9) 0.0266(10) -0.0298(10)
F10 0.0752(13) 0.0989(16) 0.0372(9) -0.0133(9) -0.0065(9) 0.0089(11)
F11 0.0869(15) 0.0604(12) 0.0867(15) 0.0236(11) -0.0352(12) -0.0025(11)
F12 0.0405(10) 0.1200(18) 0.0603(12) 0.0044(12) -0.0114(8) 0.0042(10)
F13 0.0367(10) 0.125(2) 0.0975(17) 0.0044(15) 0.0185(10) 0.0069(11)
F14 0.0508(11) 0.0789(14) 0.0934(16) 0.0177(12) -0.0023(10) 0.0189(10)
F15 0.0499(11) 0.0834(15) 0.152(2) -0.0486(16) -0.0330(13) 0.0013(10)
F19 0.260(4) 0.0288(9) 0.0566(13) 0.0081(8) -0.0121(18) 0.0046(14)
F20 0.0453(10) 0.0913(14) 0.0678(12) 0.0367(11) -0.0147(8) -0.0171(9)
F21 0.0538(11) 0.140(2) 0.0461(10) 0.0372(12) 0.0175(8) 0.0098(12)
C55 0.0346(11) 0.0338(11) 0.0276(11) 0.0001(9) 0.0039(9) -0.0043(9)
C56 0.0382(12) 0.0372(12) 0.0288(11) -0.0019(9) 0.0071(9) -0.0067(10)
C57 0.0459(14) 0.0474(14) 0.0308(12) -0.0059(10) 0.0105(10) -0.0156(11)
C58 0.0590(17) 0.0527(16) 0.0333(13) 0.0061(11) 0.0083(12) -0.0200(13)
C59 0.0520(16) 0.0421(14) 0.0438(14) 0.0116(11) 0.0018(12) -0.0067(12)
C60 0.0408(13) 0.0373(13) 0.0397(13) 0.0054(10) 0.0056(10) -0.0006(10)
C61 0.068(2) 0.0551(17) 0.0518(17) -0.0147(14) 0.0334(15) -0.0244(15)
C62 0.081(3) 0.0561(19) 0.068(2) 0.0273(17) 0.0038(19) -0.0025(17)
C63 0.0346(11) 0.0278(10) 0.0296(11) -0.0038(8) 0.0066(9) 0.0000(8)
C64 0.0332(11) 0.0307(11) 0.0296(11) -0.0017(9) 0.0052(9) 0.0009(9)
C65 0.0365(12) 0.0312(11) 0.0376(12) -0.0058(9) 0.0095(10) -0.0020(9)
C66 0.0313(11) 0.0373(12) 0.0437(13) -0.0091(10) 0.0043(10) -0.0016(9)
C67 0.0389(12) 0.0332(12) 0.0355(12) -0.0068(9) -0.0019(10) 0.0018(9)
C68 0.0379(12) 0.0330(11) 0.0290(11) -0.0023(9) 0.0059(9) 0.0002(9)
C69 0.0396(13) 0.0437(14) 0.0453(14) -0.0028(11) 0.0130(11) -0.0056(11)
C70 0.0424(14) 0.0538(16) 0.0444(15) -0.0032(12) -0.0057(12) 0.0018(12)
C71 0.0326(11) 0.0265(10) 0.0282(10) 0.0015(8) 0.0078(9) -0.0004(8)
C72 0.0330(11) 0.0278(10) 0.0397(12) -0.0016(9) 0.0099(9) -0.0001(9)
C73 0.0340(12) 0.0328(12) 0.0459(14) 0.0015(10) 0.0029(10) -0.0040(9)
C74 0.0432(14) 0.0342(12) 0.0426(13) -0.0073(10) -0.0005(11) -0.0051(10)
C75 0.0459(14) 0.0307(11) 0.0395(13) -0.0062(10) 0.0052(11) 0.0019(10)
C76 0.0347(11) 0.0295(11) 0.0341(11) -0.0018(9) 0.0038(9) 0.0019(9)
C77 0.0380(14) 0.0478(16) 0.0677(19) -0.0067(14) 0.0001(13) -0.0007(11)
C79 0.0297(10) 0.0310(11) 0.0285(10) -0.0031(8) 0.0094(8) -0.0023(8)
C80 0.0307(11) 0.0292(11) 0.0263(10) -0.0049(8) 0.0076(8) -0.0036(8)
C81 0.0318(11) 0.0305(11) 0.0310(11) -0.0015(9) 0.0095(9) -0.0049(8)
C82 0.0393(12) 0.0277(11) 0.0393(12) -0.0056(9) 0.0126(10) -0.0062(9)
C83 0.0453(13) 0.0380(12) 0.0308(12) -0.0106(10) 0.0114(10) -0.0092(10)
C84 0.0402(13) 0.0355(12) 0.0263(11) -0.0024(9) 0.0067(9) -0.0027(9)
C85 0.0432(13) 0.0328(12) 0.0374(13) 0.0018(10) 0.0067(10) -0.0083(10)
B1 0.0321(12) 0.0302(12) 0.0270(12) -0.0007(9) 0.0078(9) 0.0010(9)
F16 0.206(6) 0.096(4) 0.120(5) 0.019(3) 0.123(5) 0.056(4)
F17 0.084(3) 0.069(3) 0.152(5) -0.074(4) -0.014(3) 0.006(2)
F18 0.088(3) 0.064(2) 0.086(3) -0.030(2) -0.005(2) 0.041(2)
F22 0.114(4) 0.045(2) 0.056(3) -0.0292(19) 0.006(3) -0.025(3)
F23 0.132(5) 0.157(8) 0.083(6) -0.075(5) 0.065(4) -0.051(5)
F24 0.130(5) 0.049(2) 0.035(3) -0.0040(18) -0.028(3) -0.018(3)
C78 0.0625(19) 0.0442(17) 0.0540(19) -0.0158(15) 0.0042(15) 0.0093(14)
C86 0.079(3) 0.0495(17) 0.0368(16) -0.0153(13) 0.0134(16) -0.0171(16)
F16A 0.050(3) 0.117(5) 0.146(6) -0.095(5) 0.008(4) 0.013(3)
F17A 0.096(4) 0.099(5) 0.050(3) -0.034(3) 0.002(3) 0.040(4)
F18A 0.178(8) 0.040(3) 0.121(6) 0.020(4) 0.073(6) 0.030(5)
F22A 0.091(4) 0.151(7) 0.055(4) -0.039(5) 0.016(3) -0.053(4)
F23A 0.209(8) 0.046(3) 0.056(3) -0.022(2) -0.003(5) 0.010(4)
F24A 0.137(5) 0.065(3) 0.036(2) -0.021(2) 0.043(3) -0.030(3)
C78A 0.0625(19) 0.0442(17) 0.0540(19) -0.0158(15) 0.0042(15) 0.0093(14)
C86A 0.079(3) 0.0495(17) 0.0368(16) -0.0153(13) 0.0134(16) -0.0171(16)

loop_
_atom_type_symbol
_atom_type_description
_atom_type_scat_dispersion_real
_atom_type_scat_dispersion_imag
_atom_type_scat_source
C C 0.0181 0.0091 'International Tables Vol C Tables 4.2.6.8 and 6.1.1.4'
H H 0.0000 0.0000 'International Tables Vol C Tables 4.2.6.8 and 6.1.1.4'
B B 0.0090 0.0039 'International Tables Vol C Tables 4.2.6.8 and 6.1.1.4'
F F 0.0727 0.0534 'International Tables Vol C Tables 4.2.6.8 and 6.1.1.4'
N N 0.0311 0.0180 'International Tables Vol C Tables 4.2.6.8 and 6.1.1.4'
O O 0.0492 0.0322 'International Tables Vol C Tables 4.2.6.8 and 6.1.1.4'
Ru Ru 0.0552 3.2960 'International Tables Vol C Tables 4.2.6.8 and 6.1.1.4'
Zn Zn -1.5491 0.6778 'International Tables Vol C Tables 4.2.6.8 and 6.1.1.4'

loop_
_geom_angle_atom_site_label_1
_geom_angle_atom_site_label_2
_geom_angle_atom_site_label_3
_geom_angle
H1 Ru1 H24A 177.4(10)
H2 Ru1 H24A 81.9(10)
Zn1 Ru1 H1 49.7(8)
Zn1 Ru1 H2 49.6(8)
Zn1 Ru1 H24A 127.8(5)
C1 Ru1 H1 94.5(10)
C1 Ru1 H2 87.8(13)
C1 Ru1 H24A 85.2(6)
C1 Ru1 Zn1 76.17(6)
C1 Ru1 C28 175.70(8)
C28 Ru1 H1 87.1(10)
C28 Ru1 H2 88.1(12)
C28 Ru1 H24A 93.0(6)
C28 Ru1 Zn1 102.01(6)
C87 Ru1 H1 84.3(8)
C87 Ru1 H2 174.3(12)
C87 Ru1 H24A 98.3(5)
C87 Ru1 Zn1 132.03(7)
C87 Ru1 C1 97.88(9)
C87 Ru1 C28 86.24(9)
Ru1 Zn1 H1 39.4(7)
Ru1 Zn1 H2 39.5(7)
C88 Zn1 Ru1 167.15(10)
C88 Zn1 H1 130.5(7)
C88 Zn1 H2 152.8(7)
C1 N1 C2 111.23(19)
C1 N1 C4 127.18(18)
C2 N1 C4 121.08(19)
C1 N2 C3 111.59(19)
C1 N2 C16 127.27(19)
C3 N2 C16 119.90(19)
C28 N3 C29 111.50(19)
C28 N3 C31 127.05(19)
C29 N3 C31 120.91(19)
C28 N4 C30 111.3(2)
C28 N4 C43 126.03(19)
C30 N4 C43 121.9(2)
N1 C1 Ru1 129.87(16)
N1 C1 N2 103.25(18)
N2 C1 Ru1 126.85(15)
N1 C2 H1AA 126.5
C3 C2 N1 107.0(2)
C3 C2 H1AA 126.5
N2 C3 H3 126.5
C2 C3 N2 107.0(2)
C2 C3 H3 126.5
C5 C4 N1 117.7(2)
C9 C4 N1 119.1(2)
C9 C4 C5 123.0(2)
C4 C5 C10 122.8(2)
C6 C5 C4 117.3(2)
C6 C5 C10 119.9(2)
C5 C6 H6 119.5
C7 C6 C5 121.0(2)
C7 C6 H6 119.5
C6 C7 H7 119.7
C8 C7 C6 120.6(2)
C8 C7 H7 119.7
C7 C8 H8 119.4
C7 C8 C9 121.1(2)
C9 C8 H8 119.4
C4 C9 C8 116.9(2)
C4 C9 C13 122.9(2)
C8 C9 C13 120.1(2)
C5 C10 H2AA 107.9
C5 C10 C11 113.4(2)
C5 C10 C12 111.0(2)
C11 C10 H2AA 107.9
C12 C10 H2AA 107.9
C12 C10 C11 108.6(2)
C10 C11 H11A 109.5
C10 C11 H11B 109.5
C10 C11 H11C 109.5
H11A C11 H11B 109.5
H11A C11 H11C 109.5
H11B C11 H11C 109.5
C10 C12 H12A 109.5
C10 C12 H12B 109.5
C10 C12 H12C 109.5
H12A C12 H12B 109.5
H12A C12 H12C 109.5
H12B C12 H12C 109.5
C9 C13 H13 107.8
C9 C13 C14 110.0(2)
C9 C13 C15 113.1(2)
C14 C13 H13 107.8
C15 C13 H13 107.8
C15 C13 C14 110.3(3)
C13 C14 H14A 109.5
C13 C14 H14B 109.5
C13 C14 H14C 109.5
H14A C14 H14B 109.5
H14A C14 H14C 109.5
H14B C14 H14C 109.5
C13 C15 H15A 109.5
C13 C15 H15B 109.5
C13 C15 H15C 109.5
H15A C15 H15B 109.5
H15A C15 H15C 109.5
H15B C15 H15C 109.5
C17 C16 N2 118.0(2)
C17 C16 C21 122.0(2)
C21 C16 N2 119.7(2)
C16 C17 C22 120.5(2)
C18 C17 C16 118.2(3)
C18 C17 C22 121.2(3)
C17 C18 H18 119.6
C19 C18 C17 120.8(3)
C19 C18 H18 119.6
C18 C19 H19 119.9
C20 C19 C18 120.3(3)
C20 C19 H19 119.9
C19 C20 H20 119.3
C19 C20 C21 121.4(3)
C21 C20 H20 119.3
C16 C21 C20 117.4(3)
C16 C21 C25 123.4(2)
C20 C21 C25 119.2(2)
C17 C22 H22 108.2
C17 C22 C23 114.8(2)
C17 C22 C24 108.5(2)
C23 C22 H22 108.2
C23 C22 C24 108.7(3)
C24 C22 H22 108.2
C22 C23 H23A 109.5
C22 C23 H23B 109.5
C22 C23 H23C 109.5
H23A C23 H23B 109.5
H23A C23 H23C 109.5
H23B C23 H23C 109.5
H24A C24 H24B 103(2)
H24A C24 H24C 112(2)
C22 C24 H24A 112.4(12)
C22 C24 H24B 106.3(19)
C22 C24 H24C 110.8(17)
H24B C24 H24C 113(3)
C21 C25 H25 108.3
C21 C25 C26 111.2(3)
C21 C25 C27 110.4(2)
C26 C25 H25 108.3
C26 C25 C27 110.3(3)
C27 C25 H25 108.3
C25 C26 H26A 109.5
C25 C26 H26B 109.5
C25 C26 H26C 109.5
H26A C26 H26B 109.5
H26A C26 H26C 109.5
H26B C26 H26C 109.5
C25 C27 H27A 109.5
C25 C27 H27B 109.5
C25 C27 H27C 109.5
H27A C27 H27B 109.5
H27A C27 H27C 109.5
H27B C27 H27C 109.5
N3 C28 Ru1 129.06(16)
N3 C28 N4 103.35(19)
N4 C28 Ru1 127.33(16)
N3 C29 H29 126.6
C30 C29 N3 106.8(2)
C30 C29 H29 126.6
N4 C30 H30 126.4
C29 C30 N4 107.1(2)
C29 C30 H30 126.4
C32 C31 N3 117.5(2)
C36 C31 N3 119.0(2)
C36 C31 C32 123.4(2)
C31 C32 C37 122.1(2)
C33 C32 C31 116.6(2)
C33 C32 C37 121.2(2)
C32 C33 H33 119.3
C34 C33 C32 121.3(2)
C34 C33 H33 119.3
C33 C34 H34 119.8
C35 C34 C33 120.5(2)
C35 C34 H34 119.8
C34 C35 H35 119.5
C34 C35 C36 120.9(3)
C36 C35 H35 119.5
C31 C36 C35 117.3(2)
C31 C36 C40 123.1(2)
C35 C36 C40 119.5(2)
C32 C37 H37 107.4
C32 C37 C38 113.4(3)
C32 C37 C39 110.0(2)
C38 C37 H37 107.4
C38 C37 C39 111.0(3)
C39 C37 H37 107.4
C37 C38 H38A 109.5
C37 C38 H38B 109.5
C37 C38 H38C 109.5
H38A C38 H38B 109.5
H38A C38 H38C 109.5
H38B C38 H38C 109.5
C37 C39 H39A 109.5
C37 C39 H39B 109.5
C37 C39 H39C 109.5
H39A C39 H39B 109.5
H39A C39 H39C 109.5
H39B C39 H39C 109.5
C36 C40 H40 108.1
C36 C40 C41 112.9(2)
C36 C40 C42 109.4(2)
C41 C40 H40 108.1
C42 C40 H40 108.1
C42 C40 C41 110.0(3)
C40 C41 H41A 109.5
C40 C41 H41B 109.5
C40 C41 H41C 109.5
H41A C41 H41B 109.5
H41A C41 H41C 109.5
H41B C41 H41C 109.5
C40 C42 H42A 109.5
C40 C42 H42B 109.5
C40 C42 H42C 109.5
H42A C42 H42B 109.5
H42A C42 H42C 109.5
H42B C42 H42C 109.5
C44 C43 N4 119.2(2)
C44 C43 C48 124.0(2)
C48 C43 N4 116.8(2)
C43 C44 C45 116.8(3)
C43 C44 C49 122.3(2)
C45 C44 C49 120.8(3)
C44 C45 H45 119.6
C46 C45 C44 120.9(3)
C46 C45 H45 119.6
C45 C46 H46 119.8
C47 C46 C45 120.5(3)
C47 C46 H46 119.8
C46 C47 H47 119.4
C46 C47 C48 121.2(3)
C48 C47 H47 119.4
C43 C48 C52 122.3(2)
C47 C48 C43 116.6(3)
C47 C48 C52 120.9(3)
C44 C49 H49 107.8
C44 C49 C51 109.2(2)
C50 C49 C44 113.1(3)
C50 C49 H49 107.8
C50 C49 C51 111.0(3)
C51 C49 H49 107.8
C49 C50 H50A 109.5
C49 C50 H50B 109.5
C49 C50 H50C 109.5
H50A C50 H50B 109.5
H50A C50 H50C 109.5
H50B C50 H50C 109.5
C49 C51 H51A 109.5
C49 C51 H51B 109.5
C49 C51 H51C 109.5
H51A C51 H51B 109.5
H51A C51 H51C 109.5
H51B C51 H51C 109.5
C48 C52 H52 107.5
C48 C52 C54 110.0(3)
C53 C52 C48 114.3(3)
C53 C52 H52 107.5
C53 C52 C54 109.9(3)
C54 C52 H52 107.5
C52 C53 H53A 109.5
C52 C53 H53B 109.5
C52 C53 H53C 109.5
H53A C53 H53B 109.5
H53A C53 H53C 109.5
H53B C53 H53C 109.5
C52 C54 H54A 109.5
C52 C54 H54B 109.5
C52 C54 H54C 109.5
H54A C54 H54B 109.5
H54A C54 H54C 109.5
H54B C54 H54C 109.5
O1 C87 Ru1 173.0(2)
Zn1 C88 H0AA 107.2
Zn1 C88 H0AB 107.2
H0AA C88 H0AB 106.9
C89 C88 Zn1 120.4(2)
C89 C88 H0AA 107.2
C89 C88 H0AB 107.2
C88 C89 H4AA 109.5
C88 C89 H4AB 109.5
C88 C89 H4AC 109.5
H4AA C89 H4AB 109.5
H4AA C89 H4AC 109.5
H4AB C89 H4AC 109.5
C56 C55 C60 116.1(2)
C56 C55 B1 123.0(2)
C60 C55 B1 120.7(2)
C55 C56 H56 119.0
C57 C56 C55 122.0(2)
C57 C56 H56 119.0
C56 C57 C61 118.2(3)
C58 C57 C56 120.9(3)
C58 C57 C61 120.8(2)
C57 C58 H58 120.8
C57 C58 C59 118.4(2)
C59 C58 H58 120.8
C58 C59 C60 120.5(3)
C58 C59 C62 120.5(3)
C60 C59 C62 119.1(3)
C55 C60 H60 118.9
C59 C60 C55 122.2(3)
C59 C60 H60 118.9
F1 C61 F2 106.3(2)
F1 C61 F3 107.2(3)
F1 C61 C57 113.0(3)
F2 C61 C57 113.3(2)
F3 C61 F2 104.0(3)
F3 C61 C57 112.5(2)
F4 C62 F5 102.5(3)
F4 C62 C59 112.7(3)
F5 C62 C59 112.1(3)
F6 C62 F4 106.9(3)
F6 C62 F5 109.8(4)
F6 C62 C59 112.2(3)
C64 C63 B1 118.4(2)
C68 C63 C64 116.0(2)
C68 C63 B1 125.2(2)
C63 C64 H64 119.0
C65 C64 C63 122.1(2)
C65 C64 H64 119.0
C64 C65 C66 120.9(2)
C64 C65 C69 120.2(2)
C66 C65 C69 118.9(2)
C65 C66 H66 120.9
C67 C66 C65 118.1(2)
C67 C66 H66 120.9
C66 C67 C68 120.8(2)
C66 C67 C70 120.8(2)
C68 C67 C70 118.5(2)
C63 C68 C67 122.1(2)
C63 C68 H68 119.0
C67 C68 H68 119.0
F7 C69 F9 105.3(3)
F7 C69 C65 113.7(2)
F8 C69 F7 106.4(3)
F8 C69 F9 105.3(2)
F8 C69 C65 112.7(2)
F9 C69 C65 112.8(2)
F10 C70 C67 112.7(2)
F11 C70 F10 106.3(3)
F11 C70 F12 106.1(3)
F11 C70 C67 112.2(2)
F12 C70 F10 105.6(2)
F12 C70 C67 113.3(3)
C72 C71 C76 115.8(2)
C72 C71 B1 121.1(2)
C76 C71 B1 122.6(2)
C71 C72 H72 118.9
C73 C72 C71 122.2(2)
C73 C72 H72 118.9
C72 C73 C77 119.1(2)
C74 C73 C72 121.0(2)
C74 C73 C77 119.9(2)
C73 C74 H74 120.9
C75 C74 C73 118.1(2)
C75 C74 H74 120.9
C74 C75 C76 120.9(2)
C74 C75 C78 119.7(3)
C74 C75 C78A 118.4(3)
C76 C75 C78 119.3(3)
C76 C75 C78A 120.5(3)
C71 C76 H76 119.0
C75 C76 C71 122.0(2)
C75 C76 H76 119.0
F13 C77 C73 112.9(3)
F14 C77 F13 104.5(3)
F14 C77 C73 112.1(2)
F15 C77 F13 106.1(3)
F15 C77 F14 107.3(3)
F15 C77 C73 113.3(2)
C80 C79 C84 115.5(2)
C80 C79 B1 123.63(19)
C84 C79 B1 120.2(2)
C79 C80 H80 118.9
C81 C80 C79 122.3(2)
C81 C80 H80 118.9
C80 C81 C85 118.4(2)
C82 C81 C80 121.1(2)
C82 C81 C85 120.4(2)
C81 C82 H82 121.2
C83 C82 C81 117.5(2)
C83 C82 H82 121.2
C82 C83 C86 119.4(3)
C82 C83 C86A 120.8(3)
C84 C83 C82 121.3(2)
C84 C83 C86 119.2(3)
C84 C83 C86A 117.9(3)
C79 C84 H84 118.9
C83 C84 C79 122.2(2)
C83 C84 H84 118.9
F19 C85 F20 107.1(3)
F19 C85 F21 107.4(3)
F19 C85 C81 114.0(2)
F20 C85 F21 103.7(2)
F20 C85 C81 112.1(2)
F21 C85 C81 111.9(2)
C55 B1 C63 112.74(19)
C55 B1 C71 103.51(18)
C63 B1 C71 112.12(18)
C79 B1 C55 112.80(18)
C79 B1 C63 102.18(18)
C79 B1 C71 113.85(19)
F16 C78 C75 111.1(4)
F16 C78 F17 108.0(6)
F17 C78 C75 112.6(4)
F18 C78 C75 114.3(3)
F18 C78 F16 107.4(5)
F18 C78 F17 103.0(4)
F22 C86 C83 114.6(5)
F22 C86 F24 105.0(4)
F23 C86 C83 110.6(6)
F23 C86 F22 106.2(4)
F23 C86 F24 106.0(4)
F24 C86 C83 113.7(5)
F16A C78A C75 115.1(4)
F16A C78A F17A 106.6(6)
F16A C78A F18A 108.6(8)
F17A C78A C75 114.8(5)
F18A C78A C75 110.7(6)
F18A C78A F17A 99.8(7)
F22A C86A C83 111.1(6)
F23A C86A C83 113.1(5)
F23A C86A F22A 106.0(4)
F23A C86A F24A 106.2(4)
F24A C86A C83 114.4(5)
F24A C86A F22A 105.4(4)

loop_
_geom_bond_atom_site_label_1
_geom_bond_atom_site_label_2
_geom_bond_distance
Ru1 H1 1.58(2)
Ru1 H2 1.58(2)
Ru1 H24A 2.048(18)
Ru1 Zn1 2.4896(4)
Ru1 C1 2.100(2)
Ru1 C28 2.117(2)
Ru1 C87 1.894(2)
Zn1 H1 1.90(2)
Zn1 H2 1.90(2)
Zn1 C88 1.959(3)
O1 C87 1.143(3)
N1 C1 1.370(3)
N1 C2 1.385(3)
N1 C4 1.451(3)
N2 C1 1.370(3)
N2 C3 1.378(3)
N2 C16 1.462(3)
N3 C28 1.365(3)
N3 C29 1.387(3)
N3 C31 1.449(3)
N4 C28 1.367(3)
N4 C30 1.386(3)
N4 C43 1.448(3)
C2 H1AA 0.9300
C2 C3 1.342(4)
C3 H3 0.9300
C4 C5 1.400(3)
C4 C9 1.400(3)
C5 C6 1.393(3)
C5 C10 1.514(3)
C6 H6 0.9300
C6 C7 1.382(4)
C7 H7 0.9300
C7 C8 1.376(4)
C8 H8 0.9300
C8 C9 1.402(4)
C9 C13 1.514(3)
C10 H2AA 0.9800
C10 C11 1.533(4)
C10 C12 1.526(4)
C11 H11A 0.9600
C11 H11B 0.9600
C11 H11C 0.9600
C12 H12A 0.9600
C12 H12B 0.9600
C12 H12C 0.9600
C13 H13 0.9800
C13 C14 1.534(4)
C13 C15 1.528(4)
C14 H14A 0.9600
C14 H14B 0.9600
C14 H14C 0.9600
C15 H15A 0.9600
C15 H15B 0.9600
C15 H15C 0.9600
C16 C17 1.395(4)
C16 C21 1.396(4)
C17 C18 1.392(4)
C17 C22 1.506(4)
C18 H18 0.9300
C18 C19 1.377(5)
C19 H19 0.9300
C19 C20 1.368(5)
C20 H20 0.9300
C20 C21 1.401(4)
C21 C25 1.504(4)
C22 H22 0.9800
C22 C23 1.523(4)
C22 C24 1.539(4)
C23 H23A 0.9600
C23 H23B 0.9600
C23 H23C 0.9600
C24 H24A 1.075(15)
C24 H24B 1.075(15)
C24 H24C 1.075(15)
C25 H25 0.9800
C25 C26 1.530(4)
C25 C27 1.536(4)
C26 H26A 0.9600
C26 H26B 0.9600
C26 H26C 0.9600
C27 H27A 0.9600
C27 H27B 0.9600
C27 H27C 0.9600
C29 H29 0.9300
C29 C30 1.335(4)
C30 H30 0.9300
C31 C32 1.408(3)
C31 C36 1.390(3)
C32 C33 1.398(4)
C32 C37 1.511(4)
C33 H33 0.9300
C33 C34 1.381(4)
C34 H34 0.9300
C34 C35 1.381(4)
C35 H35 0.9300
C35 C36 1.399(3)
C36 C40 1.518(3)
C37 H37 0.9800
C37 C38 1.526(4)
C37 C39 1.527(4)
C38 H38A 0.9600
C38 H38B 0.9600
C38 H38C 0.9600
C39 H39A 0.9600
C39 H39B 0.9600
C39 H39C 0.9600
C40 H40 0.9800
C40 C41 1.527(4)
C40 C42 1.523(4)
C41 H41A 0.9600
C41 H41B 0.9600
C41 H41C 0.9600
C42 H42A 0.9600
C42 H42B 0.9600
C42 H42C 0.9600
C43 C44 1.391(4)
C43 C48 1.401(4)
C44 C45 1.402(4)
C44 C49 1.518(4)
C45 H45 0.9300
C45 C46 1.387(4)
C46 H46 0.9300
C46 C47 1.379(5)
C47 H47 0.9300
C47 C48 1.398(4)
C48 C52 1.524(4)
C49 H49 0.9800
C49 C50 1.516(4)
C49 C51 1.539(4)
C50 H50A 0.9600
C50 H50B 0.9600
C50 H50C 0.9600
C51 H51A 0.9600
C51 H51B 0.9600
C51 H51C 0.9600
C52 H52 0.9800
C52 C53 1.516(5)
C52 C54 1.532(5)
C53 H53A 0.9600
C53 H53B 0.9600
C53 H53C 0.9600
C54 H54A 0.9600
C54 H54B 0.9600
C54 H54C 0.9600
C88 H0AA 0.9700
C88 H0AB 0.9700
C88 C89 1.535(4)
C89 H4AA 0.9600
C89 H4AB 0.9600
C89 H4AC 0.9600
F1 C61 1.330(4)
F2 C61 1.345(4)
F3 C61 1.334(4)
F4 C62 1.319(4)
F5 C62 1.359(5)
F6 C62 1.289(5)
F7 C69 1.325(3)
F8 C69 1.323(3)
F9 C69 1.335(3)
F10 C70 1.335(4)
F11 C70 1.330(4)
F12 C70 1.334(4)
F13 C77 1.330(4)
F14 C77 1.326(4)
F15 C77 1.321(4)
F19 C85 1.294(3)
F20 C85 1.319(3)
F21 C85 1.326(3)
C55 C56 1.394(3)
C55 C60 1.395(3)
C55 B1 1.633(3)
C56 H56 0.9300
C56 C57 1.389(3)
C57 C58 1.377(4)
C57 C61 1.496(4)
C58 H58 0.9300
C58 C59 1.385(4)
C59 C60 1.389(4)
C59 C62 1.499(4)
C60 H60 0.9300
C63 C64 1.406(3)
C63 C68 1.390(3)
C63 B1 1.640(3)
C64 H64 0.9300
C64 C65 1.379(3)
C65 C66 1.389(4)
C65 C69 1.496(3)
C66 H66 0.9300
C66 C67 1.379(4)
C67 C68 1.397(3)
C67 C70 1.494(4)
C68 H68 0.9300
C71 C72 1.399(3)
C71 C76 1.400(3)
C71 B1 1.640(3)
C72 H72 0.9300
C72 C73 1.390(3)
C73 C74 1.384(4)
C73 C77 1.500(4)
C74 H74 0.9300
C74 C75 1.382(4)
C75 C76 1.394(3)
C75 C78 1.505(4)
C75 C78A 1.500(5)
C76 H76 0.9300
C79 C80 1.393(3)
C79 C84 1.407(3)
C79 B1 1.632(3)
C80 H80 0.9300
C80 C81 1.391(3)
C81 C82 1.386(3)
C81 C85 1.496(3)
C82 H82 0.9300
C82 C83 1.386(4)
C83 C84 1.381(3)
C83 C86 1.489(7)
C83 C86A 1.510(7)
C84 H84 0.9300
F16 C78 1.302(4)
F17 C78 1.302(4)
F18 C78 1.301(4)
F22 C86 1.309(4)
F23 C86 1.309(4)
F24 C86 1.316(4)
F16A C78A 1.297(4)
F17A C78A 1.298(4)
F18A C78A 1.298(4)
F22A C86A 1.316(4)
F23A C86A 1.307(4)
F24A C86A 1.311(4)

loop_
_geom_torsion_atom_site_label_1
_geom_torsion_atom_site_label_2
_geom_torsion_atom_site_label_3
_geom_torsion_atom_site_label_4
_geom_torsion
N1 C2 C3 N2 0.5(3)
N1 C4 C5 C6 177.5(2)
N1 C4 C5 C10 0.3(3)
N1 C4 C9 C8 -178.2(2)
N1 C4 C9 C13 -2.6(3)
N2 C16 C17 C18 -174.9(2)
N2 C16 C17 C22 9.3(4)
N2 C16 C21 C20 173.6(2)
N2 C16 C21 C25 -6.5(4)
N3 C29 C30 N4 0.3(3)
N3 C31 C32 C33 -177.5(2)
N3 C31 C32 C37 -1.8(3)
N3 C31 C36 C35 175.9(2)
N3 C31 C36 C40 -1.8(3)
N4 C43 C44 C45 -179.0(2)
N4 C43 C44 C49 -2.1(3)
N4 C43 C48 C47 179.5(2)
N4 C43 C48 C52 4.5(4)
C1 N1 C2 C3 0.1(3)
C1 N1 C4 C5 86.9(3)
C1 N1 C4 C9 -97.2(3)
C1 N2 C3 C2 -0.8(3)
C1 N2 C16 C17 -70.2(3)
C1 N2 C16 C21 116.3(3)
C2 N1 C1 Ru1 -178.54(17)
C2 N1 C1 N2 -0.5(3)
C2 N1 C4 C5 -84.2(3)
C2 N1 C4 C9 91.7(3)
C3 N2 C1 Ru1 178.91(17)
C3 N2 C1 N1 0.8(3)
C3 N2 C16 C17 95.9(3)
C3 N2 C16 C21 -77.6(3)
C4 N1 C1 Ru1 9.7(3)
C4 N1 C1 N2 -172.3(2)
C4 N1 C2 C3 172.4(2)
C4 C5 C6 C7 0.5(4)
C4 C5 C10 C11 -142.1(2)
C4 C5 C10 C12 95.3(3)
C4 C9 C13 C14 -94.8(3)
C4 C9 C13 C15 141.4(3)
C5 C4 C9 C8 -2.6(3)
C5 C4 C9 C13 173.1(2)
C5 C6 C7 C8 -2.0(4)
C6 C5 C10 C11 40.7(3)
C6 C5 C10 C12 -81.9(3)
C6 C7 C8 C9 1.2(4)
C7 C8 C9 C4 1.0(4)
C7 C8 C9 C13 -174.8(3)
C8 C9 C13 C14 80.7(3)
C8 C9 C13 C15 -43.1(3)
C9 C4 C5 C6 1.8(3)
C9 C4 C5 C10 -175.4(2)
C10 C5 C6 C7 177.8(2)
C16 N2 C1 Ru1 -14.0(3)
C16 N2 C1 N1 167.9(2)
C16 N2 C3 C2 -169.0(2)
C16 C17 C18 C19 2.2(5)
C16 C17 C22 C23 -152.3(3)
C16 C17 C22 C24 85.9(3)
C16 C21 C25 C26 114.5(3)
C16 C21 C25 C27 -122.7(3)
C17 C16 C21 C20 0.4(4)
C17 C16 C21 C25 -179.8(3)
C17 C18 C19 C20 -1.6(5)
C18 C17 C22 C23 32.0(4)
C18 C17 C22 C24 -89.8(3)
C18 C19 C20 C21 0.4(5)
C19 C20 C21 C16 0.2(5)
C19 C20 C21 C25 -179.6(3)
C20 C21 C25 C26 -65.6(3)
C20 C21 C25 C27 57.1(4)
C21 C16 C17 C18 -1.6(4)
C21 C16 C17 C22 -177.4(2)
C22 C17 C18 C19 178.0(3)
C28 N3 C29 C30 0.1(3)
C28 N3 C31 C32 -76.8(3)
C28 N3 C31 C36 107.6(3)
C28 N4 C30 C29 -0.7(3)
C28 N4 C43 C44 -98.0(3)
C28 N4 C43 C48 85.0(3)
C29 N3 C28 Ru1 173.88(17)
C29 N3 C28 N4 -0.5(3)
C29 N3 C31 C32 94.1(3)
C29 N3 C31 C36 -81.6(3)
C30 N4 C28 Ru1 -173.79(18)
C30 N4 C28 N3 0.7(3)
C30 N4 C43 C44 93.3(3)
C30 N4 C43 C48 -83.6(3)
C31 N3 C28 Ru1 -14.6(3)
C31 N3 C28 N4 171.1(2)
C31 N3 C29 C30 -172.1(2)
C31 C32 C33 C34 2.1(4)
C31 C32 C37 C38 140.7(3)
C31 C32 C37 C39 -94.4(3)
C31 C36 C40 C41 -130.0(3)
C31 C36 C40 C42 107.0(3)
C32 C31 C36 C35 0.6(4)
C32 C31 C36 C40 -177.2(2)
C32 C33 C34 C35 -0.6(4)
C33 C32 C37 C38 -43.8(3)
C33 C32 C37 C39 81.1(3)
C33 C34 C35 C36 -1.0(4)
C34 C35 C36 C31 1.0(4)
C34 C35 C36 C40 178.9(2)
C35 C36 C40 C41 52.2(3)
C35 C36 C40 C42 -70.7(3)
C36 C31 C32 C33 -2.1(4)
C36 C31 C32 C37 173.6(2)
C37 C32 C33 C34 -173.7(3)
C43 N4 C28 Ru1 16.6(3)
C43 N4 C28 N3 -168.9(2)
C43 N4 C30 C29 169.5(2)
C43 C44 C45 C46 0.1(4)
C43 C44 C49 C50 137.1(3)
C43 C44 C49 C51 -98.8(3)
C43 C48 C52 C53 -141.4(3)
C43 C48 C52 C54 94.5(3)
C44 C43 C48 C47 2.8(4)
C44 C43 C48 C52 -172.2(3)
C44 C45 C46 C47 1.5(4)
C45 C44 C49 C50 -46.1(3)
C45 C44 C49 C51 78.0(3)
C45 C46 C47 C48 -1.0(4)
C46 C47 C48 C43 -1.0(4)
C46 C47 C48 C52 174.1(3)
C47 C48 C52 C53 43.8(4)
C47 C48 C52 C54 -80.3(4)
C48 C43 C44 C45 -2.3(4)
C48 C43 C44 C49 174.5(2)
C49 C44 C45 C46 -176.8(3)
C55 C56 C57 C58 0.8(4)
C55 C56 C57 C61 177.9(2)
C56 C55 C60 C59 1.3(4)
C56 C55 B1 C63 -135.7(2)
C56 C55 B1 C71 102.9(2)
C56 C55 B1 C79 -20.6(3)
C56 C57 C58 C59 0.7(4)
C56 C57 C61 F1 158.0(3)
C56 C57 C61 F2 37.0(4)
C56 C57 C61 F3 -80.5(3)
C57 C58 C59 C60 -1.2(4)
C57 C58 C59 C62 179.1(3)
C58 C57 C61 F1 -25.0(4)
C58 C57 C61 F2 -145.9(3)
C58 C57 C61 F3 96.5(3)
C58 C59 C60 C55 0.2(4)
C58 C59 C62 F4 -29.3(5)
C58 C59 C62 F5 -144.4(3)
C58 C59 C62 F6 91.5(5)
C60 C55 C56 C57 -1.8(4)
C60 C55 B1 C63 50.4(3)
C60 C55 B1 C71 -71.0(3)
C60 C55 B1 C79 165.5(2)
C60 C59 C62 F4 151.0(3)
C60 C59 C62 F5 36.0(5)
C60 C59 C62 F6 -88.2(5)
C61 C57 C58 C59 -176.2(3)
C62 C59 C60 C55 179.9(3)
C63 C64 C65 C66 -1.4(4)
C63 C64 C65 C69 179.4(2)
C64 C63 C68 C67 -0.6(3)
C64 C63 B1 C55 -171.92(19)
C64 C63 B1 C71 -55.6(3)
C64 C63 B1 C79 66.7(2)
C64 C65 C66 C67 -0.7(3)
C64 C65 C69 F7 -7.8(4)
C64 C65 C69 F8 113.4(3)
C64 C65 C69 F9 -127.6(3)
C65 C66 C67 C68 2.1(4)
C65 C66 C67 C70 -177.1(2)
C66 C65 C69 F7 173.0(3)
C66 C65 C69 F8 -65.9(3)
C66 C65 C69 F9 53.2(3)
C66 C67 C68 C63 -1.4(4)
C66 C67 C70 F10 -117.4(3)
C66 C67 C70 F11 122.6(3)
C66 C67 C70 F12 2.4(4)
C68 C63 C64 C65 2.0(3)
C68 C63 B1 C55 16.5(3)
C68 C63 B1 C71 132.8(2)
C68 C63 B1 C79 -104.9(2)
C68 C67 C70 F10 63.3(3)
C68 C67 C70 F11 -56.6(3)
C68 C67 C70 F12 -176.8(2)
C69 C65 C66 C67 178.5(2)
C70 C67 C68 C63 177.8(2)
C71 C72 C73 C74 -0.7(4)
C71 C72 C73 C77 177.7(2)
C72 C71 C76 C75 0.7(3)
C72 C71 B1 C55 -75.4(3)
C72 C71 B1 C63 162.9(2)
C72 C71 B1 C79 47.5(3)
C72 C73 C74 C75 0.2(4)
C72 C73 C77 F13 45.4(4)
C72 C73 C77 F14 -72.3(4)
C72 C73 C77 F15 166.1(3)
C73 C74 C75 C76 0.8(4)
C73 C74 C75 C78 -177.5(3)
C73 C74 C75 C78A 175.6(4)
C74 C73 C77 F13 -136.3(3)
C74 C73 C77 F14 106.1(3)
C74 C73 C77 F15 -15.6(4)
C74 C75 C76 C71 -1.3(4)
C74 C75 C78 F16 -89.7(7)
C74 C75 C78 F17 31.6(6)
C74 C75 C78 F18 148.6(4)
C74 C75 C78A F16A -159.5(8)
C74 C75 C78A F17A -35.1(8)
C74 C75 C78A F18A 76.9(8)
C76 C71 C72 C73 0.2(3)
C76 C71 B1 C55 96.9(2)
C76 C71 B1 C63 -24.9(3)
C76 C71 B1 C79 -140.3(2)
C76 C75 C78 F16 92.0(7)
C76 C75 C78 F17 -146.7(5)
C76 C75 C78 F18 -29.6(6)
C76 C75 C78A F16A 15.3(9)
C76 C75 C78A F17A 139.7(6)
C76 C75 C78A F18A -108.3(7)
C77 C73 C74 C75 -178.2(3)
C79 C80 C81 C82 0.8(4)
C79 C80 C81 C85 -178.3(2)
C80 C79 C84 C83 -0.5(3)
C80 C79 B1 C55 140.6(2)
C80 C79 B1 C63 -98.1(2)
C80 C79 B1 C71 23.0(3)
C80 C81 C82 C83 0.1(3)
C80 C81 C85 F19 -175.5(3)
C80 C81 C85 F20 -53.6(3)
C80 C81 C85 F21 62.5(3)
C81 C82 C83 C84 -1.3(4)
C81 C82 C83 C86 -177.5(3)
C81 C82 C83 C86A 175.7(4)
C82 C81 C85 F19 5.5(4)
C82 C81 C85 F20 127.3(3)
C82 C81 C85 F21 -116.6(3)
C82 C83 C84 C79 1.5(4)
C82 C83 C86 F22 16.0(6)
C82 C83 C86 F23 -104.0(5)
C82 C83 C86 F24 136.9(4)
C82 C83 C86A F22A 112.3(5)
C82 C83 C86A F23A -6.8(6)
C82 C83 C86A F24A -128.6(4)
C84 C79 C80 C81 -0.6(3)
C84 C79 B1 C55 -48.8(3)
C84 C79 B1 C63 72.5(2)
C84 C79 B1 C71 -166.3(2)
C84 C83 C86 F22 -160.3(4)
C84 C83 C86 F23 79.6(5)
C84 C83 C86 F24 -39.5(5)
C84 C83 C86A F22A -70.6(5)
C84 C83 C86A F23A 170.2(4)
C84 C83 C86A F24A 48.5(6)
C85 C81 C82 C83 179.2(2)
B1 C55 C56 C57 -175.9(2)
B1 C55 C60 C59 175.5(2)
B1 C63 C64 C65 -170.4(2)
B1 C63 C68 C67 171.2(2)
B1 C71 C72 C73 173.0(2)
B1 C71 C76 C75 -171.9(2)
B1 C79 C80 C81 170.4(2)
B1 C79 C84 C83 -171.9(2)
C78 C75 C76 C71 177.0(3)
C86 C83 C84 C79 177.8(3)
C78A C75 C76 C71 -176.0(4)
C86A C83 C84 C79 -175.5(4)
